data_1517018
loop_
_publ_author_name
'Reda F.M. Elshaarawy'
'Yanhua Lan'
'Christoph Janiak'

_publ_section_title
;
 Oligonuclear homo- and mixed-valence manganese complexes based on
 thiophene- or aryl-carboxylate ligation: Synthesis, characterization and
 magnetic studies
;
_journal_name_full
;
Inorganica Chimica Acta
;
_journal_page_first 85
_journal_page_last 94
_journal_volume 401
_journal_year 2013
_chemical_formula_moiety 'C47 H33 Mn4 O21 S9, C16 H36 N, C5 H4 O2 S, C H2 Cl2'
_chemical_formula_sum 'C69 H75 Cl2 Mn4 N O23 S10'
_chemical_formula_weight 1897.56
_space_group_IT_number 14
_symmetry_cell_setting monoclinic
_symmetry_space_group_name_Hall '-P 2ybc'
_symmetry_space_group_name_H-M 'P 1 21/c 1'
_atom_sites_solution_hydrogens geom
_atom_sites_solution_primary direct
_atom_sites_solution_secondary difmap
_cell_angle_alpha 90.00
_cell_angle_beta 92.77(3)
_cell_angle_gamma 90.00
_cell_formula_units_Z 4
_cell_length_a 14.723(3)
_cell_length_b 20.353(4)
_cell_length_c 28.020(6)
_cell_measurement_reflns_used 10836
_cell_measurement_temperature 203(2)
_cell_measurement_theta_max 22.59
_cell_measurement_theta_min 3.00
_cell_volume 8387(3)
_computing_cell_refinement 'CrystalClear-SM Expert 2.0 r1 (Rigaku, 2009)'
_computing_data_collection 'CrystalClear-SM Expert 2.0 r1 (Rigaku, 2009)'
_computing_data_reduction 'CrystalClear-SM Expert 2.0 r1 (Rigaku, 2009)'
_computing_molecular_graphics 'DIAMOND (Crystal Impact, 2009)'
_computing_structure_refinement 'SHELXL-97 (Sheldrick, 2008)'
_computing_structure_solution 'SHELXS-97 (Sheldrick, 2008)'
_diffrn_ambient_temperature 203(2)
_diffrn_detector RX
_diffrn_measured_fraction_theta_full 0.978
_diffrn_measured_fraction_theta_max 0.978
_diffrn_measurement_device_type 'Rigaku Spider area detector'
_diffrn_measurement_method '\w scans'
_diffrn_measurement_specimen_support Loop
_diffrn_radiation_monochromator graphite
_diffrn_radiation_source 'fine-focus sealed tube'
_diffrn_radiation_type MoK\a
_diffrn_radiation_wavelength 0.71073
_diffrn_reflns_av_R_equivalents 0.0854
_diffrn_reflns_av_sigmaI/netI 0.0570
_diffrn_reflns_limit_h_max 15
_diffrn_reflns_limit_h_min -15
_diffrn_reflns_limit_k_max 21
_diffrn_reflns_limit_k_min -21
_diffrn_reflns_limit_l_max 30
_diffrn_reflns_limit_l_min -29
_diffrn_reflns_number 77460
_diffrn_reflns_theta_full 22.59
_diffrn_reflns_theta_max 22.59
_diffrn_reflns_theta_min 3.00
_exptl_absorpt_coefficient_mu 0.971
_exptl_absorpt_correction_T_max 0.9263
_exptl_absorpt_correction_T_min 0.6973
_exptl_absorpt_correction_type multi-scan
_exptl_absorpt_process_details '(<i>ABSCOR</i>; Higashi, 1995)'
_exptl_crystal_colour brown-red
_exptl_crystal_density_diffrn 1.503
_exptl_crystal_density_method 'not measured'
_exptl_crystal_description parallelepiped
_exptl_crystal_F_000 3896
_exptl_crystal_size_max 0.40
_exptl_crystal_size_mid 0.20
_exptl_crystal_size_min 0.08
_refine_diff_density_max 0.762
_refine_diff_density_min -0.844
_refine_diff_density_rms 0.088
_refine_ls_extinction_method none
_refine_ls_goodness_of_fit_ref 1.042
_refine_ls_hydrogen_treatment constr
_refine_ls_matrix_type full
_refine_ls_number_parameters 992
_refine_ls_number_reflns 10836
_refine_ls_number_restraints 0
_refine_ls_restrained_S_all 1.042
_refine_ls_R_factor_all 0.1150
_refine_ls_R_factor_gt 0.0721
_refine_ls_shift/su_max 0.000
_refine_ls_shift/su_mean 0.000
_refine_ls_structure_factor_coef Fsqd
_refine_ls_weighting_details 'calc w=1/[\s^2^(Fo^2^)+(0.1342P)^2^+8.9713P] where P=(Fo^2^+2Fc^2^)/3'
_refine_ls_weighting_scheme calc
_refine_ls_wR_factor_gt 0.1976
_refine_ls_wR_factor_ref 0.2280
_reflns_number_gt 6899
_reflns_number_total 10836
_reflns_threshold_expression >2sigma(I)
_cod_data_source_file ICA-2013-401-85-94-3.cif
_cod_data_source_block mn4th
_cod_original_cell_volume 8386(3)
_cod_original_sg_symbol_H-M 'P 21/c'
_cod_database_code 1517018

loop_
_symmetry_equiv_pos_as_xyz
'x, y, z'
'-x, y+1/2, -z+1/2'
'-x, -y, -z'
'x, -y-1/2, z-1/2'

loop_
_atom_site_label
_atom_site_type_symbol
_atom_site_fract_x
_atom_site_fract_y
_atom_site_fract_z
_atom_site_U_iso_or_equiv
_atom_site_adp_type
_atom_site_occupancy
_atom_site_symmetry_multiplicity
_atom_site_calc_flag
_atom_site_refinement_flags
_atom_site_disorder_assembly
_atom_site_disorder_group
Mn1 Mn 0.78563(8) 0.63648(5) 0.12429(4) 0.0544(3) Uani 1 1 d . . .
Mn2 Mn 0.73380(8) 0.74922(5) 0.17512(4) 0.0494(3) Uani 1 1 d . . .
Mn3 Mn 0.65750(9) 0.74117(5) 0.05908(4) 0.0586(4) Uani 1 1 d . . .
Mn4 Mn 0.94914(8) 0.70642(5) 0.19727(4) 0.0511(3) Uani 1 1 d . . .
O1 O 0.7011(3) 0.7059(2) 0.11713(17) 0.0520(13) Uani 1 1 d . . .
O2 O 0.8310(3) 0.6877(2) 0.17669(17) 0.0488(12) Uani 1 1 d . . .
O3 O 0.6956(4) 0.5876(2) 0.1723(2) 0.0637(14) Uani 1 1 d . . .
O4 O 0.6377(3) 0.6776(3) 0.20743(19) 0.0615(14) Uani 1 1 d . . .
C1 C 0.6331(6) 0.6190(4) 0.1923(3) 0.060(2) Uani 1 1 d . . .
C2 C 0.5435(6) 0.5834(4) 0.1972(3) 0.064(2) Uani 1 1 d . . .
C3 C 0.4648(6) 0.6040(4) 0.2141(3) 0.073(2) Uani 1 1 d . . .
H3 H 0.4574 0.6451 0.2287 0.087 Uiso 1 1 calc R . .
C4 C 0.3945(7) 0.5577(5) 0.2077(4) 0.086(3) Uani 1 1 d . . .
H4 H 0.3348 0.5646 0.2170 0.104 Uiso 1 1 calc R . .
C5 C 0.4226(6) 0.5025(5) 0.1865(4) 0.086(3) Uani 1 1 d . . .
H5 H 0.3845 0.4663 0.1796 0.103 Uiso 1 1 calc R . .
S6 S 0.53486(18) 0.50499(11) 0.17368(10) 0.0838(8) Uani 1 1 d . . .
O5 O 0.8680(4) 0.6845(3) 0.06931(19) 0.0670(15) Uani 1 1 d . . .
O6 O 0.7755(4) 0.7647(3) 0.03856(19) 0.0667(15) Uani 1 1 d . . .
C6 C 0.8522(7) 0.7350(4) 0.0447(3) 0.066(2) Uani 1 1 d . A .
C7 C 0.9288(7) 0.7638(5) 0.0191(3) 0.077(3) Uani 1 1 d . . .
C8 C 0.9321(14) 0.8166(10) -0.0107(8) 0.066(6) Uani 1 1 d . A -3
H8 H 0.8795 0.8417 -0.0174 0.080 Uiso 1 1 calc R A -3
S7A S 1.0291(3) 0.7340(3) 0.02070(16) 0.113(2) Uani 0.705(8) 1 d P A -3
S7B S 0.9079(13) 0.8338(10) -0.0154(9) 0.064(4) Uani 0.295(8) 1 d P A -4
C9 C 1.0130(10) 0.8334(7) -0.0312(5) 0.125(4) Uiso 1 1 d . . .
H9 H 1.0248 0.8697 -0.0507 0.150 Uiso 1 1 calc R A .
C10 C 1.0675(11) 0.7876(7) -0.0171(5) 0.139(5) Uiso 1 1 d . A .
H10 H 1.1269 0.7849 -0.0278 0.167 Uiso 1 1 calc R . .
O7 O 0.8232(4) 0.8235(2) 0.14964(19) 0.0603(14) Uani 1 1 d . . .
O8 O 0.9699(4) 0.7896(2) 0.15637(18) 0.0582(13) Uani 1 1 d . . .
C11 C 0.9063(7) 0.8281(4) 0.1415(3) 0.055(2) Uani 1 1 d . B .
C12 C 0.9324(5) 0.8863(4) 0.1121(2) 0.0534(19) Uani 1 1 d . . .
C13 C 0.8751(9) 0.9368(9) 0.0906(6) 0.062(5) Uani 1 1 d . B -1
H13 H 0.8118 0.9387 0.0933 0.074 Uiso 1 1 calc R B -1
S5A S 1.0419(2) 0.89791(15) 0.09784(11) 0.0824(12) Uani 0.807(6) 1 d P B -1
S5B S 0.8390(12) 0.9389(11) 0.0928(9) 0.040(4) Uani 0.193(6) 1 d P B -2
C14 C 0.9241(8) 0.9820(5) 0.0656(4) 0.090(3) Uani 1 1 d . . .
H14 H 0.8990 1.0188 0.0494 0.107 Uiso 1 1 calc R B .
C15 C 1.0130(8) 0.9660(5) 0.0676(3) 0.088(3) Uani 1 1 d . B .
H15 H 1.0565 0.9917 0.0527 0.106 Uiso 1 1 calc R . .
O9 O 0.8867(4) 0.5741(2) 0.13173(19) 0.0627(14) Uani 1 1 d . . .
O10 O 1.0022(3) 0.6435(3) 0.15244(19) 0.0606(13) Uani 1 1 d . . .
C16 C 0.9699(6) 0.5923(4) 0.1324(3) 0.0531(19) Uani 1 1 d . . .
C17 C 1.0307(6) 0.5493(4) 0.1070(3) 0.067(2) Uani 1 1 d . . .
C18 C 1.1346(8) 0.5547(4) 0.1098(4) 0.052(3) Uani 1 1 d . . .
H18 H 1.1706 0.5835 0.1288 0.062 Uiso 1 1 calc R . .
C19 C 1.1552(15) 0.5216(17) 0.0874(12) 0.32(2) Uani 1 1 d . . .
H19 H 1.2186 0.5201 0.0847 0.383 Uiso 1 1 calc R . .
C20 C 1.1051(14) 0.4749(7) 0.0580(5) 0.192(10) Uani 1 1 d . . .
H20 H 1.1281 0.4440 0.0368 0.231 Uiso 1 1 calc R . .
S9 S 0.9907(3) 0.48922(19) 0.07088(14) 0.1404(14) Uani 1 1 d . . .
O11 O 1.0715(3) 0.7130(2) 0.22742(18) 0.0576(13) Uani 1 1 d . . .
O12 O 0.9969(4) 0.6279(2) 0.25575(19) 0.0639(14) Uani 1 1 d . . .
C21 C 1.0676(6) 0.6624(4) 0.2557(3) 0.055(2) Uani 1 1 d . . .
C22 C 1.1503(5) 0.5920(3) 0.3226(2) 0.0474(18) Uani 1 1 d . . .
H22 H 1.1016 0.5667 0.3330 0.057 Uiso 1 1 calc R . .
C23 C 1.1479(5) 0.6447(4) 0.2861(3) 0.061(2) Uani 1 1 d . . .
C24 C 1.2464(8) 0.5886(5) 0.3387(4) 0.104(4) Uani 1 1 d . . .
H24 H 1.2681 0.5570 0.3609 0.124 Uiso 1 1 calc R . .
C25 C 1.3007(8) 0.6327(6) 0.3202(4) 0.104(4) Uani 1 1 d . . .
H25 H 1.3630 0.6357 0.3292 0.125 Uiso 1 1 calc R . .
S1 S 1.2499(2) 0.68221(15) 0.27981(12) 0.1059(10) Uani 1 1 d . . .
O13 O 0.9078(4) 0.7545(2) 0.25402(18) 0.0562(13) Uani 1 1 d . . .
O14 O 0.7592(4) 0.7774(2) 0.24174(18) 0.0571(13) Uani 1 1 d . . .
C26 C 0.8312(6) 0.7727(3) 0.2675(3) 0.0496(19) Uani 1 1 d . C .
C27 C 0.8232(6) 0.7900(3) 0.3183(3) 0.060(2) Uani 1 1 d . . .
C28 C 0.8936(13) 0.7891(11) 0.3585(7) 0.062(6) Uani 1 1 d . C -7
H28 H 0.9552 0.7790 0.3551 0.075 Uiso 1 1 calc R C -7
S3A S 0.7304(3) 0.8137(2) 0.34198(15) 0.0982(17) Uani 0.677(7) 1 d P C -7
S3B S 0.9232(12) 0.7789(10) 0.3547(6) 0.061(4) Uani 0.323(7) 1 d P C -8
C29 C 0.8563(8) 0.8052(5) 0.4020(4) 0.103(3) Uiso 1 1 d . . .
H29 H 0.8883 0.8052 0.4319 0.124 Uiso 1 1 calc R C .
C30 C 0.7710(8) 0.8203(5) 0.3951(4) 0.105(3) Uiso 1 1 d . C .
H30 H 0.7355 0.8344 0.4201 0.126 Uiso 1 1 calc R . .
O15 O 0.6408(3) 0.8158(2) 0.17031(18) 0.0550(13) Uani 1 1 d . . .
O16 O 0.6377(4) 0.8378(2) 0.0911(2) 0.0628(14) Uani 1 1 d . . .
C31 C 0.6232(5) 0.8515(4) 0.1340(3) 0.0543(19) Uani 1 1 d . . .
C32 C 0.5803(5) 0.9162(4) 0.1426(3) 0.059(2) Uani 1 1 d . . .
C33 C 0.5647(4) 0.9431(3) 0.1903(2) 0.0370(16) Uani 1 1 d . . .
H33 H 0.5807 0.9248 0.2203 0.044 Uiso 1 1 calc R . .
C34 C 0.5179(6) 1.0057(5) 0.1792(4) 0.087(3) Uani 1 1 d . . .
H34 H 0.4983 1.0333 0.2036 0.104 Uiso 1 1 calc R . .
C35 C 0.5047(7) 1.0215(4) 0.1336(4) 0.088(3) Uani 1 1 d . . .
H35 H 0.4745 1.0599 0.1231 0.106 Uiso 1 1 calc R . .
S4 S 0.5470(2) 0.96628(12) 0.09627(11) 0.0970(9) Uani 1 1 d . . .
O17 O 0.6609(4) 0.6471(3) 0.0226(2) 0.0760(17) Uani 1 1 d . . .
O18 O 0.7339(4) 0.5788(2) 0.0751(2) 0.0681(15) Uani 1 1 d . . .
C36 C 0.6843(5) 0.5913(4) 0.0377(3) 0.056(2) Uani 1 1 d . D .
C37 C 0.6566(5) 0.5326(4) 0.0086(3) 0.058(2) Uani 1 1 d . . .
C38 C 0.6753(14) 0.4652(11) 0.0172(8) 0.070(7) Uani 1 1 d . D -5
H38 H 0.7076 0.4502 0.0449 0.084 Uiso 1 1 calc R D -5
S2A S 0.5891(2) 0.53693(15) -0.04090(11) 0.0785(12) Uani 0.814(6) 1 d P D -5
S2B S 0.701(2) 0.4610(13) 0.0265(11) 0.052(6) Uani 0.186(6) 1 d P D -6
C39 C 0.6426(8) 0.4239(5) -0.0180(4) 0.093(3) Uani 1 1 d . . .
H39 H 0.6537 0.3785 -0.0194 0.111 Uiso 1 1 calc R D .
C40 C 0.5927(8) 0.4583(5) -0.0498(4) 0.095(3) Uani 1 1 d . D .
H40 H 0.5613 0.4382 -0.0760 0.114 Uiso 1 1 calc R . .
O19 O 0.6101(4) 0.7783(3) -0.0018(2) 0.0781(17) Uani 1 1 d . . .
H19A H 0.5542 0.7837 -0.0012 0.117 Uiso 1 1 calc R . .
C41 C 0.6497(9) 0.8307(8) -0.0312(6) 0.155(6) Uani 1 1 d . . .
H41A H 0.7159 0.8305 -0.0253 0.187 Uiso 1 1 calc R . .
H41B H 0.6372 0.8202 -0.0650 0.187 Uiso 1 1 calc R . .
C42 C 0.618(2) 0.8923(8) -0.0227(6) 0.281(16) Uani 1 1 d . . .
H42A H 0.5607 0.8894 -0.0072 0.422 Uiso 1 1 calc R . .
H42B H 0.6090 0.9157 -0.0528 0.422 Uiso 1 1 calc R . .
H42C H 0.6618 0.9158 -0.0022 0.422 Uiso 1 1 calc R . .
O20 O 0.5304(4) 0.7214(3) 0.0751(2) 0.0682(15) Uani 1 1 d . . .
O21 O 0.4486(5) 0.7784(4) 0.0192(2) 0.096(2) Uani 1 1 d . . .
C43 C 0.4553(6) 0.7452(4) 0.0569(3) 0.069(2) Uani 1 1 d . . .
C44 C 0.3737(7) 0.7288(4) 0.0828(3) 0.071(2) Uani 1 1 d . . .
C45 C 0.3668(8) 0.6983(4) 0.1251(4) 0.080(3) Uani 1 1 d . . .
H45 H 0.4171 0.6813 0.1429 0.096 Uiso 1 1 calc R . .
C46 C 0.2761(9) 0.6943(5) 0.1405(4) 0.098(3) Uani 1 1 d . . .
H46 H 0.2598 0.6737 0.1689 0.118 Uiso 1 1 calc R . .
C47 C 0.2167(8) 0.7234(5) 0.1094(4) 0.096(3) Uani 1 1 d . . .
H47 H 0.1540 0.7269 0.1141 0.115 Uiso 1 1 calc R . .
S8 S 0.26771(19) 0.75334(14) 0.06056(11) 0.0932(8) Uani 1 1 d . . .
O22 O 0.5488(5) 0.7474(3) 0.2723(3) 0.100(2) Uani 1 1 d . . .
H22A H 0.5729 0.7216 0.2538 0.150 Uiso 1 1 calc R . .
O23 O 0.5508(6) 0.6611(4) 0.3202(3) 0.114(3) Uani 1 1 d . . .
C48 C 0.5336(8) 0.7168(5) 0.3127(4) 0.089(3) Uani 1 1 d . . .
C49 C 0.4931(7) 0.7609(5) 0.3481(4) 0.092(3) Uani 1 1 d . . .
C50 C 0.4639(5) 0.7346(3) 0.3968(2) 0.0426(17) Uani 1 1 d . . .
H50 H 0.4659 0.6921 0.4100 0.051 Uiso 1 1 calc R . .
C51 C 0.4308(9) 0.7998(6) 0.4166(5) 0.126(4) Uiso 1 1 d . . .
H51 H 0.4077 0.8020 0.4472 0.151 Uiso 1 1 calc R . .
C52 C 0.4352(8) 0.8533(6) 0.3896(4) 0.112(4) Uiso 1 1 d . . .
H52 H 0.4142 0.8948 0.3988 0.135 Uiso 1 1 calc R . .
S10 S 0.4803(4) 0.8393(2) 0.3397(2) 0.1689(18) Uani 1 1 d . . .
N N 0.1493(5) 0.9332(3) 0.2563(2) 0.0679(19) Uani 1 1 d . . .
C53 C 0.0505(5) 0.9178(4) 0.2407(3) 0.060(2) Uani 1 1 d . . .
H53A H 0.0415 0.9283 0.2067 0.072 Uiso 1 1 calc R . .
H53B H 0.0406 0.8705 0.2442 0.072 Uiso 1 1 calc R . .
C54 C -0.0214(6) 0.9541(4) 0.2678(3) 0.066(2) Uani 1 1 d . . .
H54A H -0.0191 0.9400 0.3013 0.079 Uiso 1 1 calc R . .
H54B H -0.0102 1.0016 0.2669 0.079 Uiso 1 1 calc R . .
C55 C -0.1139(6) 0.9385(4) 0.2443(3) 0.071(2) Uani 1 1 d . . .
H55A H -0.1221 0.8908 0.2429 0.085 Uiso 1 1 calc R . .
H55B H -0.1167 0.9554 0.2115 0.085 Uiso 1 1 calc R . .
C56 C -0.1908(7) 0.9691(5) 0.2718(4) 0.097(3) Uani 1 1 d . . .
H56A H -0.2488 0.9587 0.2557 0.145 Uiso 1 1 calc R . .
H56B H -0.1831 1.0164 0.2730 0.145 Uiso 1 1 calc R . .
H56C H -0.1892 0.9516 0.3040 0.145 Uiso 1 1 calc R . .
C57 C 0.1677(7) 0.9222(5) 0.3084(4) 0.092(3) Uani 1 1 d . . .
H57A H 0.2309 0.9347 0.3164 0.111 Uiso 1 1 calc R . .
H57B H 0.1288 0.9520 0.3258 0.111 Uiso 1 1 calc R . .
C58 C 0.1537(10) 0.8544(6) 0.3265(4) 0.122(4) Uani 1 1 d . . .
H58A H 0.1898 0.8238 0.3083 0.146 Uiso 1 1 calc R . .
H58B H 0.0895 0.8426 0.3211 0.146 Uiso 1 1 calc R . .
C59 C 0.1799(13) 0.8470(9) 0.3789(5) 0.183(8) Uani 1 1 d . . .
H59A H 0.2393 0.8680 0.3848 0.220 Uiso 1 1 calc R . .
H59B H 0.1360 0.8721 0.3969 0.220 Uiso 1 1 calc R . .
C60 C 0.1849(17) 0.7871(17) 0.3975(8) 0.34(2) Uani 1 1 d . . .
H60A H 0.2067 0.7898 0.4306 0.507 Uiso 1 1 calc R . .
H60B H 0.2266 0.7607 0.3797 0.507 Uiso 1 1 calc R . .
H60C H 0.1251 0.7670 0.3956 0.507 Uiso 1 1 calc R . .
C61 C 0.2064(6) 0.8870(4) 0.2267(3) 0.073(2) Uani 1 1 d . . .
H61A H 0.1947 0.8972 0.1928 0.088 Uiso 1 1 calc R . .
H61B H 0.1863 0.8417 0.2319 0.088 Uiso 1 1 calc R . .
C62 C 0.3097(7) 0.8909(6) 0.2384(4) 0.111(4) Uani 1 1 d . . .
H62A H 0.3303 0.9364 0.2351 0.133 Uiso 1 1 calc R . .
H62B H 0.3231 0.8771 0.2715 0.133 Uiso 1 1 calc R . .
C63 C 0.3604(8) 0.8468(6) 0.2047(5) 0.109(4) Uani 1 1 d . . .
H63A H 0.3363 0.8020 0.2061 0.131 Uiso 1 1 calc R . .
H63B H 0.4250 0.8454 0.2149 0.131 Uiso 1 1 calc R . .
C64 C 0.3502(9) 0.8723(6) 0.1529(5) 0.122(4) Uani 1 1 d . . .
H64A H 0.3809 0.8426 0.1319 0.183 Uiso 1 1 calc R . .
H64B H 0.3770 0.9157 0.1511 0.183 Uiso 1 1 calc R . .
H64C H 0.2862 0.8746 0.1431 0.183 Uiso 1 1 calc R . .
C65 C 0.1719(6) 1.0047(4) 0.2462(3) 0.076(3) Uani 1 1 d . . .
H65A H 0.1327 1.0326 0.2649 0.091 Uiso 1 1 calc R . .
H65B H 0.2349 1.0129 0.2576 0.091 Uiso 1 1 calc R . .
C66 C 0.1619(8) 1.0257(4) 0.1952(4) 0.091(3) Uani 1 1 d . . .
H66A H 0.0973 1.0266 0.1851 0.109 Uiso 1 1 calc R . .
H66B H 0.1921 0.9936 0.1752 0.109 Uiso 1 1 calc R . .
C67 C 0.2040(10) 1.0952(5) 0.1876(5) 0.120(4) Uani 1 1 d . . .
H67A H 0.1723 1.1272 0.2069 0.144 Uiso 1 1 calc R . .
H67B H 0.2680 1.0945 0.1991 0.144 Uiso 1 1 calc R . .
C68 C 0.1991(14) 1.1163(6) 0.1393(6) 0.193(9) Uani 1 1 d . . .
H68A H 0.2266 1.1594 0.1370 0.290 Uiso 1 1 calc R . .
H68B H 0.1360 1.1185 0.1278 0.290 Uiso 1 1 calc R . .
H68C H 0.2314 1.0853 0.1199 0.290 Uiso 1 1 calc R . .
C69 C 0.6646(8) 1.0805(6) -0.0156(4) 0.116(4) Uani 1 1 d . . .
H69A H 0.6162 1.0484 -0.0112 0.139 Uiso 1 1 calc R . .
H69B H 0.6382 1.1178 -0.0336 0.139 Uiso 1 1 calc R . .
Cl1 Cl 0.7074(3) 1.1081(2) 0.04073(15) 0.1637(16) Uani 1 1 d . . .
Cl2 Cl 0.7469(3) 1.0455(3) -0.0475(2) 0.197(2) Uani 1 1 d . . .

loop_
_atom_site_aniso_label
_atom_site_aniso_U_11
_atom_site_aniso_U_22
_atom_site_aniso_U_33
_atom_site_aniso_U_23
_atom_site_aniso_U_13
_atom_site_aniso_U_12
Mn1 0.0477(8) 0.0468(6) 0.0672(8) -0.0077(5) -0.0123(6) 0.0041(5)
Mn2 0.0431(7) 0.0468(6) 0.0577(7) -0.0029(5) -0.0032(5) 0.0010(5)
Mn3 0.0586(9) 0.0541(7) 0.0619(8) -0.0017(5) -0.0076(6) 0.0076(6)
Mn4 0.0418(7) 0.0497(6) 0.0609(7) 0.0000(5) -0.0071(5) -0.0029(5)
O1 0.048(3) 0.047(3) 0.061(3) -0.005(2) -0.006(2) 0.005(2)
O2 0.038(3) 0.045(3) 0.063(3) -0.006(2) -0.004(2) -0.003(2)
O3 0.051(4) 0.058(3) 0.082(4) 0.002(3) -0.008(3) -0.003(3)
O4 0.052(4) 0.053(3) 0.079(4) 0.000(3) 0.004(3) -0.006(3)
C1 0.045(6) 0.068(6) 0.067(5) 0.014(4) -0.010(4) -0.012(4)
C2 0.056(6) 0.060(5) 0.073(5) 0.009(4) -0.012(4) -0.002(4)
C3 0.057(6) 0.066(5) 0.096(7) 0.021(5) 0.006(5) -0.010(5)
C4 0.082(8) 0.072(6) 0.105(8) 0.005(6) 0.008(6) -0.011(6)
C5 0.063(7) 0.093(7) 0.101(7) 0.024(6) -0.006(5) -0.041(6)
S6 0.0791(18) 0.0647(14) 0.1064(19) 0.0024(12) -0.0076(14) -0.0217(12)
O5 0.065(4) 0.075(4) 0.061(3) -0.010(3) -0.004(3) 0.011(3)
O6 0.063(4) 0.064(3) 0.073(4) 0.000(3) 0.001(3) 0.004(3)
C6 0.080(7) 0.071(6) 0.046(5) -0.016(4) 0.000(4) -0.002(5)
C7 0.076(8) 0.099(7) 0.055(5) 0.002(5) -0.003(5) -0.014(5)
C8 0.043(11) 0.092(14) 0.064(10) 0.003(9) -0.003(7) 0.023(7)
S7A 0.068(3) 0.172(5) 0.100(3) 0.014(3) 0.004(2) 0.002(3)
S7B 0.047(9) 0.069(8) 0.075(7) 0.013(6) -0.012(7) 0.003(7)
O7 0.060(4) 0.049(3) 0.071(4) -0.002(2) 0.006(3) -0.002(3)
O8 0.050(3) 0.061(3) 0.063(3) 0.008(3) -0.003(3) -0.003(3)
C11 0.071(7) 0.048(4) 0.047(4) -0.007(3) -0.001(4) -0.011(4)
C12 0.055(5) 0.063(5) 0.041(4) -0.002(4) -0.006(4) -0.002(4)
C13 0.036(11) 0.081(8) 0.071(7) 0.003(5) 0.030(9) -0.014(9)
S5A 0.084(3) 0.088(2) 0.075(2) 0.0088(15) 0.0031(16) -0.0228(17)
S5B 0.005(10) 0.052(7) 0.065(8) 0.011(5) 0.014(7) 0.000(6)
C14 0.097(9) 0.087(7) 0.085(7) 0.016(5) 0.008(6) -0.008(6)
C15 0.096(9) 0.088(7) 0.080(7) 0.025(5) 0.010(6) -0.031(6)
O9 0.053(4) 0.055(3) 0.078(4) -0.004(3) -0.010(3) 0.007(3)
O10 0.048(3) 0.062(3) 0.072(3) -0.007(3) 0.000(3) 0.000(3)
C16 0.049(6) 0.052(5) 0.057(5) 0.006(4) 0.000(4) 0.014(4)
C17 0.080(7) 0.064(5) 0.057(5) 0.006(4) 0.006(4) 0.005(4)
C18 0.047(6) 0.030(4) 0.082(6) -0.008(4) 0.042(5) 0.016(4)
C19 0.112(18) 0.45(5) 0.38(4) 0.32(4) -0.10(2) -0.14(2)
C20 0.31(2) 0.152(12) 0.123(11) 0.044(9) 0.150(14) 0.180(15)
S9 0.162(4) 0.124(3) 0.134(3) -0.028(2) -0.007(3) 0.019(2)
O11 0.046(3) 0.054(3) 0.071(3) 0.005(3) -0.012(3) -0.003(2)
O12 0.056(4) 0.054(3) 0.081(4) -0.002(3) -0.003(3) 0.000(3)
C21 0.054(6) 0.049(5) 0.062(5) -0.007(4) -0.006(4) 0.006(4)
C22 0.046(5) 0.033(3) 0.060(4) 0.007(3) -0.025(4) 0.008(3)
C23 0.046(5) 0.058(5) 0.077(6) -0.011(4) -0.015(4) 0.006(4)
C24 0.113(10) 0.089(7) 0.106(8) 0.032(6) -0.027(7) 0.013(7)
C25 0.081(8) 0.104(8) 0.122(9) 0.006(7) -0.040(7) 0.018(7)
S1 0.077(2) 0.103(2) 0.134(3) 0.0133(18) -0.0258(17) 0.0011(16)
O13 0.051(4) 0.056(3) 0.061(3) -0.004(2) -0.008(3) 0.004(3)
O14 0.054(4) 0.062(3) 0.055(3) -0.002(2) 0.004(3) -0.001(3)
C26 0.058(6) 0.042(4) 0.048(5) 0.004(3) -0.006(4) -0.004(4)
C27 0.069(6) 0.052(4) 0.058(5) 0.010(4) -0.013(4) -0.005(4)
C28 0.056(13) 0.054(8) 0.076(9) -0.004(5) -0.002(7) 0.039(7)
S3A 0.121(4) 0.089(3) 0.085(3) -0.009(2) 0.008(2) 0.000(2)
S3B 0.057(9) 0.073(8) 0.050(5) -0.011(4) -0.022(5) 0.039(5)
O15 0.051(3) 0.051(3) 0.062(3) 0.004(3) -0.002(3) 0.007(2)
O16 0.065(4) 0.051(3) 0.073(4) 0.002(3) 0.004(3) 0.007(3)
C31 0.046(5) 0.050(4) 0.066(6) -0.014(4) 0.002(4) -0.003(4)
C32 0.038(5) 0.052(4) 0.086(6) 0.003(4) -0.006(4) -0.003(3)
C33 0.025(4) 0.027(3) 0.059(4) -0.017(3) 0.002(3) 0.009(3)
C34 0.067(7) 0.081(7) 0.111(9) -0.034(6) -0.006(6) -0.008(5)
C35 0.078(7) 0.052(5) 0.131(9) -0.009(5) -0.018(6) 0.014(5)
S4 0.107(2) 0.0725(16) 0.110(2) 0.0055(14) -0.0086(17) 0.0093(14)
O17 0.082(5) 0.068(4) 0.076(4) -0.013(3) -0.018(3) 0.011(3)
O18 0.071(4) 0.048(3) 0.083(4) -0.014(3) -0.020(3) 0.007(3)
C36 0.039(5) 0.066(5) 0.062(5) -0.010(4) -0.001(4) 0.010(4)
C37 0.049(5) 0.065(5) 0.062(5) -0.014(4) 0.005(4) -0.005(4)
C38 0.064(13) 0.071(10) 0.071(13) -0.005(7) -0.030(8) -0.002(7)
S2A 0.074(2) 0.086(2) 0.074(2) -0.0136(15) -0.0067(15) 0.0008(15)
S2B 0.060(15) 0.038(7) 0.054(10) -0.013(6) -0.032(10) 0.007(8)
C39 0.124(10) 0.064(6) 0.088(7) -0.025(6) -0.012(7) -0.018(6)
C40 0.112(9) 0.105(8) 0.068(6) -0.036(6) -0.007(6) -0.020(7)
O19 0.079(5) 0.081(4) 0.074(4) 0.012(3) -0.006(3) 0.013(3)
C41 0.111(12) 0.155(13) 0.195(16) 0.080(12) -0.042(10) -0.023(10)
C42 0.62(5) 0.088(11) 0.138(15) 0.013(10) 0.05(2) -0.038(19)
O20 0.056(4) 0.067(3) 0.080(4) 0.001(3) -0.019(3) 0.013(3)
O21 0.086(5) 0.117(5) 0.083(5) 0.024(4) -0.014(4) 0.030(4)
C43 0.065(7) 0.063(5) 0.078(6) -0.014(5) -0.011(5) 0.014(5)
C44 0.073(7) 0.057(5) 0.081(6) -0.009(5) -0.020(5) 0.000(4)
C45 0.085(8) 0.066(5) 0.086(7) -0.001(5) -0.024(6) 0.001(5)
C46 0.093(10) 0.102(8) 0.098(8) -0.004(6) -0.004(7) -0.009(7)
C47 0.075(8) 0.089(7) 0.123(9) 0.000(6) -0.009(7) -0.018(6)
S8 0.0654(18) 0.0994(19) 0.112(2) 0.0027(15) -0.0197(15) 0.0087(14)
O22 0.108(6) 0.074(4) 0.121(6) 0.001(4) 0.036(5) -0.005(4)
O23 0.139(7) 0.075(5) 0.131(6) 0.007(4) 0.021(5) 0.010(5)
C48 0.101(9) 0.067(7) 0.101(8) 0.006(6) 0.021(6) -0.008(6)
C49 0.057(7) 0.075(6) 0.143(10) 0.006(6) -0.003(6) -0.004(5)
C50 0.068(5) 0.031(3) 0.029(3) 0.005(3) 0.004(3) 0.001(3)
S10 0.176(5) 0.126(3) 0.207(5) -0.012(3) 0.030(4) 0.016(3)
N 0.053(5) 0.070(4) 0.080(5) -0.020(4) -0.005(4) 0.004(3)
C53 0.054(5) 0.051(4) 0.074(5) -0.006(4) -0.006(4) -0.006(4)
C54 0.060(6) 0.064(5) 0.073(6) -0.005(4) 0.003(4) -0.003(4)
C55 0.058(6) 0.058(5) 0.096(7) 0.014(4) 0.009(5) 0.001(4)
C56 0.073(8) 0.091(7) 0.129(9) 0.002(6) 0.022(6) 0.005(6)
C57 0.071(7) 0.117(8) 0.087(7) -0.031(6) -0.018(5) 0.013(6)
C58 0.142(12) 0.127(10) 0.094(8) 0.021(7) -0.009(8) 0.027(9)
C59 0.207(19) 0.224(19) 0.114(12) 0.066(12) -0.040(12) 0.030(14)
C60 0.25(3) 0.56(5) 0.19(2) 0.21(3) -0.114(19) -0.14(3)
C61 0.050(6) 0.063(5) 0.106(7) -0.017(5) -0.002(5) -0.001(4)
C62 0.072(8) 0.136(10) 0.125(9) -0.033(8) 0.000(7) 0.001(7)
C63 0.080(8) 0.101(8) 0.148(11) -0.036(8) 0.028(8) -0.010(6)
C64 0.117(11) 0.117(9) 0.132(11) -0.038(8) 0.018(8) -0.027(8)
C65 0.069(6) 0.054(5) 0.103(8) -0.022(5) 0.004(5) -0.016(4)
C66 0.102(9) 0.055(5) 0.117(9) -0.015(5) 0.022(7) -0.013(5)
C67 0.159(12) 0.066(6) 0.139(11) -0.024(7) 0.048(9) -0.010(7)
C68 0.37(3) 0.082(8) 0.139(13) 0.012(8) 0.094(15) -0.016(12)
C69 0.101(10) 0.118(9) 0.128(10) -0.006(7) -0.012(7) 0.017(7)
Cl1 0.178(4) 0.173(4) 0.137(3) 0.026(3) -0.020(3) -0.003(3)
Cl2 0.152(4) 0.214(5) 0.228(5) 0.000(4) 0.035(4) 0.061(4)

loop_
_atom_type_symbol
_atom_type_description
_atom_type_scat_dispersion_real
_atom_type_scat_dispersion_imag
_atom_type_scat_source
C C 0.0033 0.0016 'International Tables Vol C Tables 4.2.6.8 and 6.1.1.4'
H H 0.0000 0.0000 'International Tables Vol C Tables 4.2.6.8 and 6.1.1.4'
N N 0.0061 0.0033 'International Tables Vol C Tables 4.2.6.8 and 6.1.1.4'
O O 0.0106 0.0060 'International Tables Vol C Tables 4.2.6.8 and 6.1.1.4'
S S 0.1246 0.1234 'International Tables Vol C Tables 4.2.6.8 and 6.1.1.4'
Cl Cl 0.1484 0.1585 'International Tables Vol C Tables 4.2.6.8 and 6.1.1.4'
Mn Mn 0.3368 0.7283 'International Tables Vol C Tables 4.2.6.8 and 6.1.1.4'

loop_
_geom_angle_atom_site_label_1
_geom_angle_atom_site_label_2
_geom_angle_atom_site_label_3
_geom_angle
O1 Mn1 O2 83.0(2)
O1 Mn1 O18 98.2(2)
O2 Mn1 O18 174.6(2)
O1 Mn1 O9 171.9(2)
O2 Mn1 O9 92.1(2)
O18 Mn1 O9 87.4(2)
O1 Mn1 O3 89.4(2)
O2 Mn1 O3 88.6(2)
O18 Mn1 O3 86.1(2)
O9 Mn1 O3 96.9(2)
O1 Mn1 O5 88.7(2)
O2 Mn1 O5 96.4(2)
O18 Mn1 O5 89.0(2)
O9 Mn1 O5 85.5(2)
O3 Mn1 O5 174.4(2)
O1 Mn1 Mn2 41.66(14)
O2 Mn1 Mn2 42.00(14)
O18 Mn1 Mn2 138.05(17)
O9 Mn1 Mn2 134.01(16)
O3 Mn1 Mn2 82.67(15)
O5 Mn1 Mn2 99.30(14)
O1 Mn2 O2 82.69(19)
O1 Mn2 O15 96.7(2)
O2 Mn2 O15 175.5(2)
O1 Mn2 O14 168.0(2)
O2 Mn2 O14 93.5(2)
O15 Mn2 O14 87.9(2)
O1 Mn2 O7 100.2(2)
O2 Mn2 O7 89.9(2)
O15 Mn2 O7 85.8(2)
O14 Mn2 O7 91.1(2)
O1 Mn2 O4 84.5(2)
O2 Mn2 O4 92.9(2)
O15 Mn2 O4 91.5(2)
O14 Mn2 O4 84.4(2)
O7 Mn2 O4 174.8(2)
O1 Mn2 Mn1 41.55(14)
O2 Mn2 Mn1 41.84(13)
O15 Mn2 Mn1 138.12(16)
O14 Mn2 Mn1 132.06(16)
O7 Mn2 Mn1 102.65(15)
O4 Mn2 Mn1 82.36(14)
O1 Mn3 O6 94.6(2)
O1 Mn3 O19 179.3(3)
O6 Mn3 O19 86.1(3)
O1 Mn3 O20 90.7(2)
O6 Mn3 O20 174.7(2)
O19 Mn3 O20 88.6(2)
O1 Mn3 O17 93.2(2)
O6 Mn3 O17 92.1(2)
O19 Mn3 O17 86.9(2)
O20 Mn3 O17 88.4(2)
O1 Mn3 O16 92.1(2)
O6 Mn3 O16 92.3(2)
O19 Mn3 O16 87.8(2)
O20 Mn3 O16 86.7(2)
O17 Mn3 O16 172.8(2)
O2 Mn4 O11 169.4(2)
O2 Mn4 O10 93.6(2)
O11 Mn4 O10 86.2(2)
O2 Mn4 O13 91.8(2)
O11 Mn4 O13 86.1(2)
O10 Mn4 O13 166.2(2)
O2 Mn4 O8 99.1(2)
O11 Mn4 O8 91.5(2)
O10 Mn4 O8 96.0(2)
O13 Mn4 O8 95.7(2)
O2 Mn4 O12 108.7(2)
O11 Mn4 O12 60.8(2)
O10 Mn4 O12 83.7(2)
O13 Mn4 O12 82.58(19)
O8 Mn4 O12 152.2(2)
O2 Mn4 C21 138.4(3)
O11 Mn4 C21 31.1(2)
O10 Mn4 C21 84.2(2)
O13 Mn4 C21 83.3(2)
O8 Mn4 C21 122.5(3)
O12 Mn4 C21 29.7(2)
Mn3 O1 Mn1 125.4(3)
Mn3 O1 Mn2 129.3(2)
Mn1 O1 Mn2 96.8(2)
Mn4 O2 Mn1 130.4(3)
Mn4 O2 Mn2 124.6(2)
Mn1 O2 Mn2 96.2(2)
C1 O3 Mn1 121.1(5)
C1 O4 Mn2 119.9(5)
O4 C1 O3 126.4(7)
O4 C1 C2 116.9(8)
O3 C1 C2 116.7(7)
C3 C2 C1 130.8(8)
C3 C2 S6 112.0(7)
C1 C2 S6 117.1(7)
C2 C3 C4 113.0(9)
C2 C3 H3 123.5
C4 C3 H3 123.5
C5 C4 C3 112.1(10)
C5 C4 H4 123.9
C3 C4 H4 123.9
C4 C5 S6 112.9(7)
C4 C5 H5 123.6
S6 C5 H5 123.6
C5 S6 C2 90.1(5)
C6 O5 Mn1 130.3(6)
C6 O6 Mn3 130.3(6)
O5 C6 O6 126.7(8)
O5 C6 C7 117.7(9)
O6 C6 C7 115.7(8)
C8 C7 C6 131.1(11)
C8 C7 S7A 104.9(11)
C6 C7 S7A 124.0(8)
C8 C7 S7B 12.9(14)
C6 C7 S7B 118.3(10)
S7A C7 S7B 117.7(9)
C7 C8 C9 120.3(12)
C7 C8 H8 119.8
C9 C8 H8 119.8
C7 S7A C10 94.4(7)
C9 S7B C7 90.2(10)
C10 C9 C8 103.2(15)
C10 C9 S7B 120.6(15)
C8 C9 S7B 17.3(11)
C10 C9 H9 128.4
C8 C9 H9 128.4
S7B C9 H9 111.1
C9 C10 S7A 117.0(14)
C9 C10 H10 121.5
S7A C10 H10 121.5
C11 O7 Mn2 136.8(5)
C11 O8 Mn4 123.9(5)
O7 C11 O8 126.8(7)
O7 C11 C12 115.7(7)
O8 C11 C12 117.4(8)
C13 C12 C11 129.1(9)
C13 C12 S5A 110.2(8)
C11 C12 S5A 120.6(6)
C13 C12 S5B 14.3(10)
C11 C12 S5B 114.8(9)
S5A C12 S5B 124.5(8)
C14 C13 C12 112.2(10)
C14 C13 H13 123.9
C12 C13 H13 123.9
C15 S5A C12 90.8(5)
C14 S5B C12 82.9(9)
C15 C14 C13 110.3(11)
C15 C14 S5B 125.4(10)
C13 C14 S5B 15.1(11)
C15 C14 H14 124.8
C13 C14 H14 124.8
S5B C14 H14 109.8
C14 C15 S5A 116.4(8)
C14 C15 H15 121.8
S5A C15 H15 121.8
C16 O9 Mn1 122.5(5)
C16 O10 Mn4 131.4(5)
O10 C16 O9 125.7(7)
O10 C16 C17 118.9(8)
O9 C16 C17 115.4(7)
C16 C17 C18 124.4(7)
C16 C17 S9 121.7(7)
C18 C17 S9 113.9(6)
C16 C17 C19 152.2(12)
C18 C17 C19 27.9(11)
S9 C17 C19 86.0(11)
C19 C18 C17 105.0(18)
C19 C18 H18 127.5
C17 C18 H18 127.5
C18 C19 C20 131(3)
C18 C19 C17 47.1(16)
C20 C19 C17 83.8(11)
C18 C19 H19 114.5
C20 C19 H19 114.5
C17 C19 H19 161.6
C19 C20 S9 104.0(15)
C19 C20 H20 128.0
S9 C20 H20 128.0
C17 S9 C20 86.1(7)
C21 O11 Mn4 98.1(4)
C21 O12 Mn4 80.8(4)
O12 C21 O11 120.3(7)
O12 C21 C23 120.5(7)
O11 C21 C23 119.2(7)
O12 C21 Mn4 69.4(4)
O11 C21 Mn4 50.8(3)
C23 C21 Mn4 169.9(6)
C24 C22 C23 103.7(7)
C24 C22 H22 128.1
C23 C22 H22 128.1
C21 C23 C22 124.7(7)
C21 C23 S1 121.4(6)
C22 C23 S1 113.8(5)
C25 C24 C22 116.1(9)
C25 C24 H24 121.9
C22 C24 H24 121.9
C24 C25 S1 114.6(9)
C24 C25 H25 122.7
S1 C25 H25 122.7
C25 S1 C23 91.6(5)
C26 O13 Mn4 134.1(5)
C26 O14 Mn2 129.6(5)
O14 C26 O13 126.3(7)
O14 C26 C27 115.5(8)
O13 C26 C27 118.2(7)
C26 C27 C28 129.8(9)
C26 C27 S3A 125.1(6)
C28 C27 S3A 105.1(8)
C26 C27 S3B 115.1(8)
C28 C27 S3B 14.9(9)
S3A C27 S3B 119.8(7)
C29 C28 C27 111.6(12)
C29 C28 H28 124.2
C27 C28 H28 124.2
C30 S3A C27 97.1(6)
C27 S3B C29 85.1(8)
C30 C29 C28 110.1(13)
C30 C29 S3B 121.9(11)
C28 C29 S3B 12.1(10)
C30 C29 H29 125.0
C28 C29 H29 125.0
S3B C29 H29 113.1
C29 C30 S3A 116.1(11)
C29 C30 H30 122.0
S3A C30 H30 122.0
C31 O15 Mn2 125.3(5)
C31 O16 Mn3 128.4(5)
O16 C31 O15 126.9(7)
O16 C31 C32 116.2(7)
O15 C31 C32 116.9(7)
C33 C32 C31 124.2(7)
C33 C32 S4 114.7(5)
C31 C32 S4 121.1(6)
C32 C33 C34 102.8(7)
C32 C33 H33 128.6
C34 C33 H33 128.6
C35 C34 C33 117.2(9)
C35 C34 H34 121.4
C33 C34 H34 121.4
C34 C35 S4 113.5(7)
C34 C35 H35 123.3
S4 C35 H35 123.3
C35 S4 C32 91.6(5)
C36 O17 Mn3 130.7(5)
C36 O18 Mn1 130.9(5)
O17 C36 O18 126.5(7)
O17 C36 C37 118.5(7)
O18 C36 C37 114.8(7)
C38 C37 C36 129.5(10)
C38 C37 S2B 14.5(14)
C36 C37 S2B 116.2(10)
C38 C37 S2A 107.2(9)
C36 C37 S2A 123.2(6)
S2B C37 S2A 120.5(10)
C39 C38 C37 114.5(13)
C39 C38 H38 122.8
C37 C38 H38 122.8
C40 S2A C37 93.1(5)
C39 S2B C37 89.3(13)
C40 C39 C38 109.0(12)
C40 C39 S2B 121.0(12)
C38 C39 S2B 13.4(15)
C40 C39 H39 125.5
C38 C39 H39 125.5
S2B C39 H39 113.2
C39 C40 S2A 115.9(7)
C39 C40 H40 122.0
S2A C40 H40 122.0
C41 O19 Mn3 128.7(7)
C41 O19 H19A 109.5
Mn3 O19 H19A 110.1
C42 C41 O19 114.7(16)
C42 C41 H41A 108.6
O19 C41 H41A 108.6
C42 C41 H41B 108.6
O19 C41 H41B 108.6
H41A C41 H41B 107.6
C41 C42 H42A 109.5
C41 C42 H42B 109.5
H42A C42 H42B 109.5
C41 C42 H42C 109.5
H42A C42 H42C 109.5
H42B C42 H42C 109.5
C43 O20 Mn3 129.3(6)
O21 C43 O20 124.5(9)
O21 C43 C44 120.4(8)
O20 C43 C44 115.1(8)
C45 C44 C43 129.6(9)
C45 C44 S8 110.2(8)
C43 C44 S8 120.1(7)
C44 C45 C46 113.9(9)
C44 C45 H45 123.1
C46 C45 H45 123.1
C47 C46 C45 111.7(11)
C47 C46 H46 124.2
C45 C46 H46 124.2
C46 C47 S8 112.3(9)
C46 C47 H47 123.8
S8 C47 H47 123.8
C47 S8 C44 91.8(5)
C48 O22 H22A 109.5
O23 C48 O22 124.2(10)
O23 C48 C49 123.6(10)
O22 C48 C49 112.2(9)
C48 C49 C50 121.2(8)
C48 C49 S10 123.1(9)
C50 C49 S10 115.6(8)
C51 C50 C49 97.3(7)
C51 C50 H50 131.3
C49 C50 H50 131.3
C52 C51 C50 118.7(12)
C52 C51 H51 120.7
C50 C51 H51 120.7
C51 C52 S10 112.6(11)
C51 C52 H52 123.7
S10 C52 H52 123.7
C52 S10 C49 95.7(7)
C57 N C65 107.3(7)
C57 N C53 112.0(7)
C65 N C53 110.8(6)
C57 N C61 111.0(7)
C65 N C61 110.8(7)
C53 N C61 105.0(6)
C54 C53 N 115.5(6)
C54 C53 H53A 108.4
N C53 H53A 108.4
C54 C53 H53B 108.4
N C53 H53B 108.4
H53A C53 H53B 107.5
C55 C54 C53 108.2(7)
C55 C54 H54A 110.1
C53 C54 H54A 110.1
C55 C54 H54B 110.1
C53 C54 H54B 110.1
H54A C54 H54B 108.4
C54 C55 C56 111.5(8)
C54 C55 H55A 109.3
C56 C55 H55A 109.3
C54 C55 H55B 109.3
C56 C55 H55B 109.3
H55A C55 H55B 108.0
C55 C56 H56A 109.5
C55 C56 H56B 109.5
H56A C56 H56B 109.5
C55 C56 H56C 109.5
H56A C56 H56C 109.5
H56B C56 H56C 109.5
C58 C57 N 116.9(8)
C58 C57 H57A 108.1
N C57 H57A 108.1
C58 C57 H57B 108.1
N C57 H57B 108.1
H57A C57 H57B 107.3
C57 C58 C59 113.1(12)
C57 C58 H58A 109.0
C59 C58 H58A 109.0
C57 C58 H58B 109.0
C59 C58 H58B 109.0
H58A C58 H58B 107.8
C60 C59 C58 118.7(19)
C60 C59 H59A 107.6
C58 C59 H59A 107.6
C60 C59 H59B 107.6
C58 C59 H59B 107.6
H59A C59 H59B 107.1
C59 C60 H60A 109.5
C59 C60 H60B 109.5
H60A C60 H60B 109.5
C59 C60 H60C 109.5
H60A C60 H60C 109.5
H60B C60 H60C 109.5
N C61 C62 114.5(7)
N C61 H61A 108.6
C62 C61 H61A 108.6
N C61 H61B 108.6
C62 C61 H61B 108.6
H61A C61 H61B 107.6
C63 C62 C61 110.2(9)
C63 C62 H62A 109.6
C61 C62 H62A 109.6
C63 C62 H62B 109.6
C61 C62 H62B 109.6
H62A C62 H62B 108.1
C62 C63 C64 110.9(10)
C62 C63 H63A 109.5
C64 C63 H63A 109.5
C62 C63 H63B 109.5
C64 C63 H63B 109.5
H63A C63 H63B 108.1
C63 C64 H64A 109.5
C63 C64 H64B 109.5
H64A C64 H64B 109.5
C63 C64 H64C 109.5
H64A C64 H64C 109.5
H64B C64 H64C 109.5
C66 C65 N 116.1(7)
C66 C65 H65A 108.3
N C65 H65A 108.3
C66 C65 H65B 108.3
N C65 H65B 108.3
H65A C65 H65B 107.4
C65 C66 C67 111.6(9)
C65 C66 H66A 109.3
C67 C66 H66A 109.3
C65 C66 H66B 109.3
C67 C66 H66B 109.3
H66A C66 H66B 108.0
C68 C67 C66 113.7(11)
C68 C67 H67A 108.8
C66 C67 H67A 108.8
C68 C67 H67B 108.8
C66 C67 H67B 108.8
H67A C67 H67B 107.7
C67 C68 H68A 109.5
C67 C68 H68B 109.5
H68A C68 H68B 109.5
C67 C68 H68C 109.5
H68A C68 H68C 109.5
H68B C68 H68C 109.5
Cl2 C69 Cl1 111.8(7)
Cl2 C69 H69A 109.2
Cl1 C69 H69A 109.2
Cl2 C69 H69B 109.2
Cl1 C69 H69B 109.2
H69A C69 H69B 107.9

loop_
_geom_bond_atom_site_label_1
_geom_bond_atom_site_label_2
_geom_bond_distance
Mn1 O1 1.887(5)
Mn1 O2 1.895(4)
Mn1 O18 1.939(5)
Mn1 O9 1.959(5)
Mn1 O3 2.175(6)
Mn1 O5 2.231(6)
Mn1 Mn2 2.8251(16)
Mn2 O1 1.891(5)
Mn2 O2 1.901(5)
Mn2 O15 1.927(5)
Mn2 O14 1.971(5)
Mn2 O7 2.149(6)
Mn2 O4 2.252(5)
Mn3 O1 1.863(5)
Mn3 O6 1.916(6)
Mn3 O19 1.964(5)
Mn3 O20 1.988(6)
Mn3 O17 2.173(6)
Mn3 O16 2.186(5)
Mn4 O2 1.845(5)
Mn4 O11 1.957(5)
Mn4 O10 1.981(5)
Mn4 O13 1.987(5)
Mn4 O8 2.075(5)
Mn4 O12 2.371(5)
Mn4 C21 2.500(8)
O3 C1 1.273(10)
O4 C1 1.266(9)
C1 C2 1.518(11)
C2 C3 1.341(11)
C2 S6 1.728(8)
C3 C4 1.404(12)
C3 H3 0.9400
C4 C5 1.345(14)
C4 H4 0.9400
C5 S6 1.710(10)
C5 H5 0.9400
O5 C6 1.254(10)
O6 C6 1.286(10)
C6 C7 1.486(13)
C7 C8 1.36(2)
C7 S7A 1.595(11)
C7 S7B 1.740(19)
C8 C9 1.39(3)
C8 H8 0.9400
S7A C10 1.640(15)
S7B C9 1.63(3)
C9 C10 1.281(17)
C9 H9 0.9400
C10 H10 0.9400
O7 C11 1.260(9)
O8 C11 1.275(9)
C11 C12 1.503(11)
C12 C13 1.443(18)
C12 S5A 1.695(8)
C12 S5B 1.805(19)
C13 C14 1.382(18)
C13 H13 0.9400
S5A C15 1.668(10)
S5B C14 1.74(2)
C14 C15 1.348(14)
C14 H14 0.9400
C15 H15 0.9400
O9 C16 1.279(9)
O10 C16 1.266(9)
C16 C17 1.462(11)
C17 C18 1.531(15)
C17 S9 1.675(9)
C17 C19 2.02(3)
C18 C19 0.98(5)
C18 H18 0.9400
C19 C20 1.44(3)
C19 H19 0.9400
C20 S9 1.765(17)
C20 H20 0.9400
O11 C21 1.303(9)
O12 C21 1.255(9)
C21 C23 1.467(10)
C22 C24 1.466(13)
C22 C23 1.482(10)
C22 H22 0.9400
C23 S1 1.702(9)
C24 C25 1.324(15)
C24 H24 0.9400
C25 S1 1.666(10)
C25 H25 0.9400
O13 C26 1.262(9)
O14 C26 1.257(9)
C26 C27 1.477(11)
C27 C28 1.49(2)
C27 S3A 1.621(10)
C27 S3B 1.765(16)
C28 C29 1.40(2)
C28 H28 0.9400
S3A C30 1.582(12)
S3B C29 1.772(19)
C29 C30 1.298(14)
C29 H29 0.9400
C30 H30 0.9400
O15 C31 1.265(9)
O16 C31 1.265(9)
C31 C32 1.486(10)
C32 C33 1.471(10)
C32 S4 1.703(8)
C33 C34 1.475(12)
C33 H33 0.9400
C34 C35 1.324(13)
C34 H34 0.9400
C35 S4 1.674(11)
C35 H35 0.9400
O17 C36 1.254(9)
O18 C36 1.273(9)
C36 C37 1.491(10)
C37 C38 1.42(2)
C37 S2B 1.67(3)
C37 S2A 1.669(8)
C38 C39 1.37(2)
C38 H38 0.9400
S2A C40 1.622(11)
S2B C39 1.66(3)
C39 C40 1.328(13)
C39 H39 0.9400
C40 H40 0.9400
O19 C41 1.483(14)
O19 H19A 0.8300
C41 C42 1.36(2)
C41 H41A 0.9800
C41 H41B 0.9800
C42 H42A 0.9700
C42 H42B 0.9700
C42 H42C 0.9700
O20 C43 1.289(10)
O21 C43 1.255(11)
C43 C44 1.471(13)
C44 C45 1.346(13)
C44 S8 1.726(9)
C45 C46 1.425(14)
C45 H45 0.9400
C46 C47 1.341(14)
C46 H46 0.9400
C47 S8 1.706(12)
C47 H47 0.9400
O22 C48 1.321(12)
O22 H22A 0.8300
O23 C48 1.178(11)
C48 C49 1.482(15)
C49 C50 1.546(13)
C49 S10 1.624(10)
C50 C51 1.528(14)
C50 H50 0.9400
C51 C52 1.330(15)
C51 H51 0.9400
C52 S10 1.603(13)
C52 H52 0.9400
N C57 1.490(11)
N C65 1.523(10)
N C53 1.531(10)
N C61 1.533(10)
C53 C54 1.524(11)
C53 H53A 0.9800
C53 H53B 0.9800
C54 C55 1.518(11)
C54 H54A 0.9800
C54 H54B 0.9800
C55 C56 1.532(12)
C55 H55A 0.9800
C55 H55B 0.9800
C56 H56A 0.9700
C56 H56B 0.9700
C56 H56C 0.9700
C57 C58 1.486(15)
C57 H57A 0.9800
C57 H57B 0.9800
C58 C59 1.508(16)
C58 H58A 0.9800
C58 H58B 0.9800
C59 C60 1.33(3)
C59 H59A 0.9800
C59 H59B 0.9800
C60 H60A 0.9700
C60 H60B 0.9700
C60 H60C 0.9700
C61 C62 1.542(13)
C61 H61A 0.9800
C61 H61B 0.9800
C62 C63 1.524(14)
C62 H62A 0.9800
C62 H62B 0.9800
C63 C64 1.540(16)
C63 H63A 0.9800
C63 H63B 0.9800
C64 H64A 0.9700
C64 H64B 0.9700
C64 H64C 0.9700
C65 C66 1.490(13)
C65 H65A 0.9800
C65 H65B 0.9800
C66 C67 1.564(13)
C66 H66A 0.9800
C66 H66B 0.9800
C67 C68 1.417(17)
C67 H67A 0.9800
C67 H67B 0.9800
C68 H68A 0.9700
C68 H68B 0.9700
C68 H68C 0.9700
C69 Cl2 1.696(12)
C69 Cl1 1.762(12)
C69 H69A 0.9800
C69 H69B 0.9800

loop_
_geom_hbond_atom_site_label_D
_geom_hbond_atom_site_label_H
_geom_hbond_atom_site_label_A
_geom_hbond_distance_DH
_geom_hbond_distance_HA
_geom_hbond_distance_DA
_geom_hbond_angle_DHA
O22 H22A O4 0.83 1.88 2.696(9) 169.3
O19 H19A O21 0.83 1.69 2.476(10) 158.2
